data_8107612
loop_
_publ_author_name
'Cai, Cao'
'Yumin, Yan'
'Zhiwei, Wen'
'Pengbao, Lian'
'Jianlong, Wang'

_publ_section_title
;
 The crystal structure of 5-amino-1-methyl-4-nitroimidazole, C4H6O2N4
;
_journal_issue 5
_journal_name_full 'Zeitschrift f\"ur Kristallographie - New Crystal Structures'
_journal_page_first 963
_journal_page_last 964
_journal_paper_doi 10.1515/ncrs-2023-0299
_journal_volume 238
_journal_year 2023
_chemical_formula_moiety 'C4 H6 N4 O2'
_chemical_formula_sum 'C4 H6 N4 O2'
_chemical_formula_weight 142.13
_space_group_crystal_system monoclinic
_space_group_IT_number 13
_space_group_name_Hall '-P 2yc'
_space_group_name_H-M_alt 'P 1 2/c 1'
_atom_sites_solution_hydrogens mixed
_atom_sites_solution_primary dual
_cell_angle_alpha 90
_cell_angle_beta 100.742(3)
_cell_angle_gamma 90
_cell_formula_units_Z 8
_cell_length_a 14.6016(14)
_cell_length_b 6.2077(6)
_cell_length_c 12.9876(11)
_cell_measurement_reflns_used 732
_cell_measurement_temperature 170
_cell_measurement_theta_max 25.570
_cell_measurement_theta_min 3.281
_cell_volume 1156.60(19)
_computing_cell_refinement 'SAINT V8.40A (?, 2016)'
_computing_data_reduction 'SAINT V8.40A (?, 2016)'
_computing_molecular_graphics 'Olex2 (Dolomanov et al., 2009)'
_computing_publication_material 'Olex2 (Dolomanov et al., 2009)'
_computing_structure_refinement 'ShelXL (Sheldrick, 2015)'
_computing_structure_solution 'ShelXT (Sheldrick, 2015)'
_diffrn_ambient_temperature 170
_diffrn_measured_fraction_theta_full 0.990
_diffrn_measured_fraction_theta_max 0.979
_diffrn_measurement_device_type 'Bruker D8 VENTURE'
_diffrn_radiation_type MoK\a
_diffrn_radiation_wavelength 0.71073
_diffrn_reflns_av_unetI/netI 0.0802
_diffrn_reflns_Laue_measured_fraction_full 0.990
_diffrn_reflns_Laue_measured_fraction_max 0.979
_diffrn_reflns_limit_h_max 18
_diffrn_reflns_limit_h_min 0
_diffrn_reflns_limit_k_max 7
_diffrn_reflns_limit_k_min -7
_diffrn_reflns_limit_l_max 15
_diffrn_reflns_limit_l_min -16
_diffrn_reflns_number 3748
_diffrn_reflns_point_group_measured_fraction_full 0.990
_diffrn_reflns_point_group_measured_fraction_max 0.979
_diffrn_reflns_theta_full 25.242
_diffrn_reflns_theta_max 26.362
_diffrn_reflns_theta_min 3.193
_exptl_absorpt_coefficient_mu 0.134
_exptl_absorpt_correction_T_max 0.8956
_exptl_absorpt_correction_T_min 0.5674
_exptl_absorpt_correction_type multi-scan
_exptl_absorpt_process_details
;
 TWINABS-2012/1 (Bruker,2012) was used for absorption correction.

Final HKLF 4 output contains 9495 reflections, Rint = 0.0537
 (3698 with I > 3sig(I), Rint = 0.0354)
;
_exptl_crystal_colour colourless
_exptl_crystal_colour_primary colourless
_exptl_crystal_density_diffrn 1.632
_exptl_crystal_description block
_exptl_crystal_F_000 592
_exptl_crystal_size_max 0.11
_exptl_crystal_size_mid 0.08
_exptl_crystal_size_min 0.04
_refine_diff_density_max 0.357
_refine_diff_density_min -0.321
_refine_diff_density_rms 0.078
_refine_ls_extinction_coef .
_refine_ls_extinction_method none
_refine_ls_goodness_of_fit_ref 1.125
_refine_ls_hydrogen_treatment constr
_refine_ls_matrix_type full
_refine_ls_number_parameters 183
_refine_ls_number_reflns 3748
_refine_ls_number_restraints 0
_refine_ls_restrained_S_all 1.125
_refine_ls_R_factor_all 0.1100
_refine_ls_R_factor_gt 0.0656
_refine_ls_shift/su_max 0.000
_refine_ls_shift/su_mean 0.000
_refine_ls_structure_factor_coef Fsqd
_refine_ls_weighting_details 'w=1/[\s^2^(Fo^2^)+(0.0464P)^2^+0.8400P] where P=(Fo^2^+2Fc^2^)/3'
_refine_ls_weighting_scheme calc
_refine_ls_wR_factor_gt 0.1278
_refine_ls_wR_factor_ref 0.1524
_reflns_Friedel_coverage 0.000
_reflns_Friedel_fraction_full .
_reflns_Friedel_fraction_max .
_reflns_number_gt 2607
_reflns_number_total 3748
_reflns_threshold_expression 'I > 2\s(I)'
_cod_data_source_file suppl_j_ncrs-2023-0299_suppl_001.cif
_cod_data_source_block 4
_cod_database_code 8107612
_shelx_space_group_comment
;
The symmetry employed for this shelxl refinement is uniquely defined
by the following loop, which should always be used as a source of
symmetry information in preference to the above space-group names.
They are only intended as comments.
;
_shelx_estimated_absorpt_t_max 0.995
_shelx_estimated_absorpt_t_min 0.985
_olex2_refinement_description
;
1. Fixed Uiso
 At 1.2 times of:
  All C(H) groups, All N(H,H) groups
 At 1.5 times of:
  All C(H,H,H) groups
2.a Riding coordinates:
 N2(H2A,H2B), N7(H7A,H7B)
2.b Aromatic/amide H refined with riding coordinates:
 C1(H1), C7(H7)
2.c Idealised Me refined as rotating group:
 C4(H4A,H4B,H4C), C8(H8A,H8B,H8C)
;
_olex2_submission_special_instructions 'No special instructions were received'

loop_
_space_group_symop_operation_xyz
'x, y, z'
'-x, y, -z+1/2'
'-x, -y, -z'
'x, -y, z-1/2'

loop_
_atom_site_label
_atom_site_type_symbol
_atom_site_fract_x
_atom_site_fract_y
_atom_site_fract_z
_atom_site_U_iso_or_equiv
_atom_site_adp_type
_atom_site_occupancy
_atom_site_site_symmetry_order
_atom_site_calc_flag
_atom_site_refinement_flags_posn
_atom_site_refinement_flags_adp
_atom_site_refinement_flags_occupancy
_atom_site_disorder_assembly
_atom_site_disorder_group
C1 C 0.3841(3) 0.7237(6) 0.3696(4) 0.0246(10) Uani 1 1 d . . . . .
H1 H 0.442736 0.659155 0.367789 0.030 Uiso 1 1 calc R . . . .
C2 C 0.2413(3) 0.7710(6) 0.3723(3) 0.0213(10) Uani 1 1 d . . . . .
C3 C 0.2796(3) 0.9770(7) 0.3749(3) 0.0217(10) Uani 1 1 d . . . . .
C4 C 0.4409(3) 1.1134(6) 0.3726(4) 0.0276(11) Uani 1 1 d . . . . .
H4A H 0.443865 1.203806 0.434977 0.041 Uiso 1 1 calc GR . . . .
H4B H 0.424023 1.202353 0.309566 0.041 Uiso 1 1 calc GR . . . .
H4C H 0.501854 1.046679 0.373371 0.041 Uiso 1 1 calc GR . . . .
C5 C 0.2573(3) 0.5432(6) 0.1187(3) 0.0218(10) Uani 1 1 d . . . . .
C6 C 0.2203(3) 0.3364(7) 0.1222(3) 0.0207(10) Uani 1 1 d . . . . .
C7 C 0.1145(3) 0.5900(6) 0.1220(4) 0.0244(10) Uani 1 1 d . . . . .
H7 H 0.055704 0.654877 0.122937 0.029 Uiso 1 1 calc R . . . .
C8 C 0.0593(3) 0.2023(6) 0.1273(4) 0.0280(11) Uani 1 1 d . . . . .
H8A H -0.002161 0.268072 0.124375 0.042 Uiso 1 1 calc GR . . . .
H8B H 0.076252 0.119909 0.192442 0.042 Uiso 1 1 calc GR . . . .
H8C H 0.057382 0.105877 0.067228 0.042 Uiso 1 1 calc GR . . . .
N1 N 0.1491(3) 0.7263(5) 0.3728(3) 0.0238(9) Uani 1 1 d . . . . .
N2 N 0.2407(3) 1.1705(5) 0.3783(3) 0.0261(9) Uani 1 1 d . . . . .
H2A H 0.274570 1.287953 0.379256 0.031 Uiso 1 1 d R . . . .
H2B H 0.180790 1.180373 0.379666 0.031 Uiso 1 1 d R . . . .
N3 N 0.3086(3) 0.6145(5) 0.3699(3) 0.0232(9) Uani 1 1 d . . . . .
N4 N 0.3706(2) 0.9450(5) 0.3724(3) 0.0213(8) Uani 1 1 d . . . . .
N5 N 0.1900(3) 0.6993(5) 0.1186(3) 0.0235(9) Uani 1 1 d . . . . .
N6 N 0.3495(3) 0.5882(5) 0.1192(3) 0.0240(9) Uani 1 1 d . . . . .
N7 N 0.2591(2) 0.1433(5) 0.1232(3) 0.0265(9) Uani 1 1 d . . . . .
H7A H 0.225476 0.026342 0.125190 0.032 Uiso 1 1 d R . . . .
H7B H 0.319006 0.132532 0.121910 0.032 Uiso 1 1 d R . . . .
N8 N 0.1286(3) 0.3714(5) 0.1242(3) 0.0233(8) Uani 1 1 d . . . . .
O1 O 0.1210(2) 0.5361(4) 0.3683(3) 0.0321(8) Uani 1 1 d . . . . .
O2 O 0.0945(2) 0.8826(4) 0.3772(3) 0.0310(8) Uani 1 1 d . . . . .
O3 O 0.4050(2) 0.4316(4) 0.1231(3) 0.0300(8) Uani 1 1 d . . . . .
O4 O 0.3766(2) 0.7785(5) 0.1171(3) 0.0336(9) Uani 1 1 d . . . . .

loop_
_atom_site_aniso_label
_atom_site_aniso_U_11
_atom_site_aniso_U_22
_atom_site_aniso_U_33
_atom_site_aniso_U_23
_atom_site_aniso_U_13
_atom_site_aniso_U_12
O2 0.0192(17) 0.0264(16) 0.049(2) -0.0008(16) 0.0105(15) 0.0073(14)
O1 0.0247(18) 0.0192(16) 0.053(2) -0.0002(15) 0.0076(17) -0.0045(13)
N4 0.013(2) 0.021(2) 0.030(2) 0.0014(16) 0.0053(16) -0.0038(15)
N1 0.024(2) 0.0200(18) 0.028(2) -0.0012(16) 0.0043(17) -0.0020(17)
N3 0.020(2) 0.0203(18) 0.030(2) -0.0019(16) 0.0047(17) -0.0006(16)
N2 0.022(2) 0.0192(18) 0.038(2) 0.0006(17) 0.0078(19) 0.0005(17)
C3 0.022(3) 0.021(2) 0.022(2) -0.0007(19) 0.0071(19) -0.0022(19)
C2 0.019(3) 0.021(2) 0.025(2) 0.0012(19) 0.006(2) -0.0025(19)
C1 0.023(2) 0.019(2) 0.034(3) 0.003(2) 0.009(2) 0.001(2)
C4 0.020(3) 0.024(2) 0.039(3) 0.002(2) 0.007(2) -0.005(2)
O3 0.0196(17) 0.0229(15) 0.048(2) 0.0014(16) 0.0065(15) 0.0052(14)
O4 0.0233(19) 0.0187(16) 0.061(2) 0.0010(16) 0.0129(17) -0.0052(13)
N7 0.021(2) 0.0136(17) 0.046(3) 0.0010(17) 0.0088(19) 0.0019(16)
N8 0.021(2) 0.0179(18) 0.032(2) -0.0001(16) 0.0075(18) -0.0005(16)
N6 0.019(2) 0.0211(18) 0.033(2) 0.0002(16) 0.0070(17) -0.0001(17)
N5 0.019(2) 0.0199(18) 0.032(2) 0.0014(16) 0.0071(17) 0.0024(16)
C7 0.019(3) 0.020(2) 0.033(2) -0.002(2) 0.003(2) -0.0002(19)
C5 0.022(3) 0.014(2) 0.031(3) -0.003(2) 0.009(2) 0.0004(19)
C6 0.021(2) 0.023(2) 0.020(2) -0.0003(19) 0.007(2) 0.0005(18)
C8 0.020(3) 0.023(2) 0.042(3) 0.000(2) 0.009(2) -0.0040(19)

loop_
_atom_type_symbol
_atom_type_description
_atom_type_scat_dispersion_real
_atom_type_scat_dispersion_imag
_atom_type_scat_source
C C 0.0033 0.0016 'International Tables Vol C Tables 4.2.6.8 and 6.1.1.4'
H H 0.0000 0.0000 'International Tables Vol C Tables 4.2.6.8 and 6.1.1.4'
N N 0.0061 0.0033 'International Tables Vol C Tables 4.2.6.8 and 6.1.1.4'
O O 0.0106 0.0060 'International Tables Vol C Tables 4.2.6.8 and 6.1.1.4'

loop_
_geom_angle_atom_site_label_1
_geom_angle_atom_site_label_2
_geom_angle_atom_site_label_3
_geom_angle
_geom_angle_site_symmetry_1
_geom_angle_site_symmetry_3
C3 N4 C1 106.9(3) . .
C3 N4 C4 126.0(3) . .
C1 N4 C4 127.1(3) . .
O2 N1 C2 118.1(3) . .
O1 N1 O2 121.6(4) . .
O1 N1 C2 120.3(4) . .
C1 N3 C2 103.9(3) . .
H2A N2 H2B 120.0 . .
C3 N2 H2A 120.4 . .
C3 N2 H2B 119.6 . .
N4 C3 C2 104.8(4) . .
N2 C3 N4 124.1(4) . .
N2 C3 C2 131.1(4) . .
N1 C2 N3 123.8(3) . .
N1 C2 C3 124.9(4) . .
N3 C2 C3 111.2(4) . .
N4 C1 H1 123.4 . .
N3 C1 N4 113.1(4) . .
N3 C1 H1 123.4 . .
N4 C4 H4A 109.5 . .
N4 C4 H4B 109.5 . .
N4 C4 H4C 109.5 . .
H4A C4 H4B 109.5 . .
H4A C4 H4C 109.5 . .
H4B C4 H4C 109.5 . .
H7A N7 H7B 120.0 . .
C6 N7 H7A 120.4 . .
C6 N7 H7B 119.6 . .
C7 N8 C8 127.4(4) . .
C6 N8 C7 107.6(4) . .
C6 N8 C8 125.0(3) . .
O3 N6 C5 117.8(3) . .
O4 N6 O3 121.7(3) . .
O4 N6 C5 120.5(3) . .
C7 N5 C5 104.0(3) . .
N8 C7 H7 123.5 . .
N5 C7 N8 113.0(4) . .
N5 C7 H7 123.5 . .
N6 C5 N5 123.7(3) . .
N6 C5 C6 124.8(4) . .
N5 C5 C6 111.5(4) . .
N7 C6 N8 124.4(4) . .
N7 C6 C5 131.6(4) . .
N8 C6 C5 104.0(3) . .
N8 C8 H8A 109.5 . .
N8 C8 H8B 109.5 . .
N8 C8 H8C 109.5 . .
H8A C8 H8B 109.5 . .
H8A C8 H8C 109.5 . .
H8B C8 H8C 109.5 . .

loop_
_geom_bond_atom_site_label_1
_geom_bond_atom_site_label_2
_geom_bond_distance
_geom_bond_site_symmetry_2
O2 N1 1.263(4) .
O1 N1 1.248(4) .
N4 C3 1.350(5) .
N4 C1 1.389(5) .
N4 C4 1.465(5) .
N1 C2 1.377(5) .
N3 C2 1.386(5) .
N3 C1 1.295(5) .
N2 H2A 0.8800 .
N2 H2B 0.8802 .
N2 C3 1.333(5) .
C3 C2 1.393(6) .
C1 H1 0.9500 .
C4 H4A 0.9800 .
C4 H4B 0.9800 .
C4 H4C 0.9800 .
O3 N6 1.260(4) .
O4 N6 1.248(4) .
N7 H7A 0.8800 .
N7 H7B 0.8801 .
N7 C6 1.325(5) .
N8 C7 1.372(5) .
N8 C6 1.361(5) .
N8 C8 1.464(5) .
N6 C5 1.374(5) .
N5 C7 1.303(6) .
N5 C5 1.379(5) .
C7 H7 0.9500 .
C5 C6 1.397(6) .
C8 H8A 0.9800 .
C8 H8B 0.9800 .
C8 H8C 0.9800 .

loop_
_geom_torsion_atom_site_label_1
_geom_torsion_atom_site_label_2
_geom_torsion_atom_site_label_3
_geom_torsion_atom_site_label_4
_geom_torsion
_geom_torsion_site_symmetry_1
_geom_torsion_site_symmetry_2
_geom_torsion_site_symmetry_3
_geom_torsion_site_symmetry_4
O2 N1 C2 N3 178.6(4) . . . .
O2 N1 C2 C3 -0.9(6) . . . .
O1 N1 C2 N3 -1.8(6) . . . .
O1 N1 C2 C3 178.7(4) . . . .
N4 C3 C2 N1 -179.5(4) . . . .
N4 C3 C2 N3 0.9(5) . . . .
N2 C3 C2 N1 0.0(7) . . . .
N2 C3 C2 N3 -179.6(5) . . . .
C3 N4 C1 N3 0.2(5) . . . .
C2 N3 C1 N4 0.3(5) . . . .
C1 N4 C3 N2 179.8(4) . . . .
C1 N4 C3 C2 -0.7(4) . . . .
C1 N3 C2 N1 179.7(4) . . . .
C1 N3 C2 C3 -0.8(5) . . . .
C4 N4 C3 N2 -0.2(7) . . . .
C4 N4 C3 C2 179.4(4) . . . .
C4 N4 C1 N3 -179.8(4) . . . .
O3 N6 C5 N5 177.5(4) . . . .
O3 N6 C5 C6 0.1(7) . . . .
O4 N6 C5 N5 -1.8(7) . . . .
O4 N6 C5 C6 -179.1(4) . . . .
N6 C5 C6 N7 -2.7(8) . . . .
N6 C5 C6 N8 177.7(4) . . . .
N5 C5 C6 N7 179.7(4) . . . .
N5 C5 C6 N8 0.1(5) . . . .
C7 N8 C6 N7 -179.8(4) . . . .
C7 N8 C6 C5 -0.1(5) . . . .
C7 N5 C5 N6 -177.7(4) . . . .
C7 N5 C5 C6 0.0(5) . . . .
C5 N5 C7 N8 -0.1(5) . . . .
C6 N8 C7 N5 0.1(5) . . . .
C8 N8 C7 N5 -179.4(4) . . . .
C8 N8 C6 N7 -0.2(7) . . . .
C8 N8 C6 C5 179.5(4) . . . .
